data_7221282
loop_
_publ_author_name
'El-Himri, A.'
'Sapina, F.'
'Ibanez, R.'
'Beltran, A.'

_publ_section_title
;
 Pd2 Mo3 N : a new molybdenum bimetallic interstitial nitride
;
_journal_name_full 'Journal of Materials Chemistry'
_journal_page_first 2311
_journal_page_last 2314
_journal_volume 11
_journal_year 2001
_chemical_formula_sum 'Mo3 N Pd2'
_chemical_name_systematic 'Pd2 Mo3 N'
_space_group_IT_number 213
_symmetry_space_group_name_Hall 'P 4bd 2ab 3'
_symmetry_space_group_name_H-M 'P 41 3 2'
_cell_angle_alpha 90
_cell_angle_beta 90
_cell_angle_gamma 90
_cell_formula_units_Z 4
_cell_length_a 6.8177
_cell_length_b 6.8177
_cell_length_c 6.8177
_cell_volume 316.894
_citation_journal_id_ASTM JMACEP
_cod_data_source_file El-Himri_JMACEP_2001_1403.cif
_cod_data_source_block Mo3N1Pd2
_cod_original_cell_volume 316.8937
_cod_original_formula_sum 'Mo3 N1 Pd2'
_cod_database_code 7221282

loop_
_symmetry_equiv_pos_as_xyz
x,y,z
-y+1/4,x+3/4,z+1/4
-x+1/2,-y,z+1/2
y+1/4,-x+1/4,z+3/4
x+1/2,-y+1/2,-z
y+3/4,x+1/4,-z+1/4
-x,y+1/2,-z+1/2
-y+3/4,-x+3/4,-z+3/4
z,x,y
-x+1/4,z+3/4,y+1/4
-z+1/2,-x,y+1/2
x+1/4,-z+1/4,y+3/4
z+1/2,-x+1/2,-y
x+3/4,z+1/4,-y+1/4
-z,x+1/2,-y+1/2
-x+3/4,-z+3/4,-y+3/4
y,z,x
y+1/2,-z+1/2,-x
z+3/4,y+1/4,-x+1/4
-y,z+1/2,-x+1/2
-z+3/4,-y+3/4,-x+3/4
-y+1/2,-z,x+1/2
z+1/4,-y+1/4,x+3/4
-z+1/4,y+3/4,x+1/4

loop_
_atom_site_label
_atom_site_type_symbol
_atom_site_fract_x
_atom_site_fract_y
_atom_site_fract_z
_atom_site_occupancy
_atom_site_U_iso_or_equiv
Mo1 Mo 0.79742 0.04742 0.125 1 0.0
N1 N 0.875 0.875 0.875 1 0.0
Pd1 Pd 0.1889 0.1889 0.1889 1 0.0
